data_1557117
loop_
_publ_author_name
'Storey, Caroline M.'
'Kalpokas, Audrius'
'Gyton, Matthew R.'
'Kr\"amer, Tobias'
'Chaplin, Adrian B.'

_publ_section_title
;
 A shape changing tandem Rh(CNC) catalyst: preparation of
 bicyclo[4.2.0]octa-1,5,7-trienes from terminal aryl alkynes.
;
_journal_issue 8
_journal_name_full 'Chemical science'
_journal_page_first 2051
_journal_page_last 2057
_journal_paper_doi 10.1039/c9sc06153c
_journal_volume 11
_journal_year 2020
_chemical_formula_moiety 'C29 H27 N7 Rh, C32 H12 B F24'
_chemical_formula_sum 'C61 H39 B F24 N7 Rh'
_chemical_formula_weight 1439.71
_chemical_melting_point ?
_space_group_crystal_system triclinic
_space_group_IT_number 2
_space_group_name_Hall '-P 1'
_space_group_name_H-M_alt 'P -1'
_atom_sites_solution_hydrogens geom
_atom_sites_solution_primary dual
_atom_sites_solution_secondary difmap
_audit_creation_date 2019-04-11
_audit_creation_method
;
Olex2 1.2
(compiled 2018.05.29 svn.r3510 for OlexSys, GUI svn.r5506)
;
_audit_update_record
;
2019-12-04 deposited with the CCDC.	2020-01-22 downloaded from the CCDC.
;
_cell_angle_alpha 74.898(6)
_cell_angle_beta 79.351(5)
_cell_angle_gamma 89.459(4)
_cell_formula_units_Z 2
_cell_length_a 12.9083(7)
_cell_length_b 14.2464(8)
_cell_length_c 20.1480(15)
_cell_measurement_reflns_used 4028
_cell_measurement_temperature 150(2)
_cell_measurement_theta_max 71.4070
_cell_measurement_theta_min 3.1820
_cell_volume 3512.7(4)
_computing_cell_refinement 'CrysAlisPro 1.171.40.45a (Rigaku OD, 2019)'
_computing_data_collection 'CrysAlisPro 1.171.40.45a (Rigaku OD, 2019)'
_computing_data_reduction 'CrysAlisPro 1.171.40.45a (Rigaku OD, 2019)'
_computing_molecular_graphics 'Olex2 (Dolomanov et al., 2009)'
_computing_publication_material 'Olex2 (Dolomanov et al., 2009)'
_computing_structure_refinement 'ShelXL (Sheldrick, 2015)'
_computing_structure_solution 'ShelXT (Sheldrick, 2015)'
_diffrn_ambient_environment N~2~
_diffrn_ambient_temperature 150(2)
_diffrn_detector 'CCD plate'
_diffrn_detector_area_resol_mean 5.3046
_diffrn_detector_type AtlasS2
_diffrn_measured_fraction_theta_full 0.978
_diffrn_measured_fraction_theta_max 0.978
_diffrn_measurement_details
;
List of Runs (angles in degrees, time in seconds):

  # Type    Start    End  Width  t~exp~   \w     \q     \k     \f   Frames
#--------------------------------------------------------------------------
  1  \w    -66.00  33.00   1.00   16.00    --  -41.82  37.00 -90.00   99
  2  \w    -92.00  -2.00   1.00   16.00    --  -41.82 125.00-180.00   90
  3  \w   -114.00 -14.00   1.00   16.00    --  -41.82 -57.00 -30.00  100
  4  \w    -70.00  31.00   1.00   16.00    --  -41.82  57.00 120.00  101
  5  \w   -116.00 -17.00   1.00   16.00    --  -41.82 -37.00  90.00   99
  6  \w     80.00 178.00   1.00   80.00    --  105.98  45.00 -60.00   98
  7  \w     94.00 178.00   1.00   80.00    --  105.98 125.00-150.00   84
  8  \w     33.00 132.00   1.00   80.00    --  105.98 -45.00  30.00   99
  9  \w     80.00 178.00   1.00   80.00    --  105.98  45.00 -30.00   98
;
_diffrn_measurement_device 'four-circle diffractometer'
_diffrn_measurement_device_type 'Rigaku Oxford Diffraction: SuperNova, Dual, Cu at zero, AtlasS2'
_diffrn_measurement_method '\w scans'
_diffrn_orient_matrix_type 'CrysAlisPro convention (1999,Acta A55,543-557)'
_diffrn_orient_matrix_UB_11 -0.1124803000
_diffrn_orient_matrix_UB_12 0.0302838000
_diffrn_orient_matrix_UB_13 0.0245864000
_diffrn_orient_matrix_UB_21 -0.0163956000
_diffrn_orient_matrix_UB_22 0.0302354000
_diffrn_orient_matrix_UB_23 -0.0764061000
_diffrn_orient_matrix_UB_31 -0.0430254000
_diffrn_orient_matrix_UB_32 -0.1036087000
_diffrn_orient_matrix_UB_33 0.0078685000
_diffrn_radiation_monochromator mirror
_diffrn_radiation_probe x-ray
_diffrn_radiation_type CuK\a
_diffrn_radiation_wavelength 1.54184
_diffrn_reflns_av_R_equivalents 0.0402
_diffrn_reflns_av_unetI/netI 0.0638
_diffrn_reflns_Laue_measured_fraction_full 0.978
_diffrn_reflns_Laue_measured_fraction_max 0.978
_diffrn_reflns_limit_h_max 10
_diffrn_reflns_limit_h_min -10
_diffrn_reflns_limit_k_max 11
_diffrn_reflns_limit_k_min -11
_diffrn_reflns_limit_l_max 16
_diffrn_reflns_limit_l_min -16
_diffrn_reflns_number 9021
_diffrn_reflns_point_group_measured_fraction_full 0.978
_diffrn_reflns_point_group_measured_fraction_max 0.978
_diffrn_reflns_theta_full 39.960
_diffrn_reflns_theta_max 39.960
_diffrn_reflns_theta_min 6.433
_diffrn_source 'micro-focus sealed X-ray tube'
_diffrn_source_type 'SuperNova (Cu) X-ray Source'
_exptl_absorpt_coefficient_mu 2.905
_exptl_absorpt_correction_T_max 1.00000
_exptl_absorpt_correction_T_min 0.46493
_exptl_absorpt_correction_type multi-scan
_exptl_absorpt_process_details
;
CrysAlisPro 1.171.40.45a (Rigaku Oxford Diffraction, 2019)
Empirical absorption correction using spherical harmonics,
 implemented in SCALE3 ABSPACK scaling algorithm.
;
_exptl_crystal_colour 'pale yellow'
_exptl_crystal_density_diffrn 1.361
_exptl_crystal_density_meas ?
_exptl_crystal_description block
_exptl_crystal_F_000 1440
_exptl_crystal_recrystallization_method 'Crystals grown from CH2Cl2-hexane at 243 K'
_exptl_crystal_size_max 0.188
_exptl_crystal_size_mid 0.071
_exptl_crystal_size_min 0.03
_refine_diff_density_max 2.953
_refine_diff_density_min -0.713
_refine_diff_density_rms 0.110
_refine_ls_extinction_method none
_refine_ls_goodness_of_fit_ref 1.040
_refine_ls_hydrogen_treatment constr
_refine_ls_matrix_type full
_refine_ls_number_parameters 1045
_refine_ls_number_reflns 4155
_refine_ls_number_restraints 1977
_refine_ls_restrained_S_all 0.903
_refine_ls_R_factor_all 0.1176
_refine_ls_R_factor_gt 0.0997
_refine_ls_shift/su_max 0.000
_refine_ls_shift/su_mean 0.000
_refine_ls_structure_factor_coef Fsqd
_refine_ls_weighting_details 'w=1/[\s^2^(Fo^2^)+(0.1364P)^2^+69.5046P] where P=(Fo^2^+2Fc^2^)/3'
_refine_ls_weighting_scheme calc
_refine_ls_wR_factor_gt 0.2466
_refine_ls_wR_factor_ref 0.2619
_reflns_Friedel_coverage 0.000
_reflns_number_gt 3302
_reflns_number_total 4155
_reflns_threshold_expression 'I > 2\s(I)'
_cod_data_source_file c9sc06153c3.cif
_cod_data_source_block 0461abc18s
_cod_depositor_comments
;
The following automatic conversions were performed:

data item '_chemical_melting_point' value 'not measured' was changed
to '?' -- the value is undefined or not given.

data item '_exptl_crystal_density_meas' value 'not measured' was
changed to '?' -- the value is perceived as not measured.

Automatic conversion script
Id: cif_fix_values 7556 2019-12-06 15:28:31Z antanas 

 Adding full bibliography for 1557116--1557122.cif.

 Adding full bibliography for 1557116--1557122.cif.
;
_cod_database_code 1557117
_shelx_shelxl_version_number 2014/7
_shelx_space_group_comment
;
The symmetry employed for this shelxl refinement is uniquely defined
by the following loop, which should always be used as a source of
symmetry information in preference to the above space-group names.
They are only intended as comments.
;
_olex2_refinement_description
;
1. Fixed Uiso
 At 1.2 times of:
  All C(H) groups, All C(H,H) groups
 At 1.5 times of:
  All C(H,H,H) groups
2. Restrained distances
 C207-F1 \\sim C207-F2 \\sim C207-F3 \\sim C207-F1A \\sim C207-F2A \\sim
C207-F3A
 with sigma of 0.01
 F1-F2 \\sim F2-F3 \\sim F3-F1 \\sim F1A-F2A \\sim F2A-F3A \\sim F3A-F1A
 with sigma of 0.01
 C203-F1 \\sim C203-F2 \\sim C203-F3 \\sim C203-F1A \\sim C203-F2A \\sim
C203-F3A
 with sigma of 0.01
 C216-F10 \\sim C216-F11 \\sim C216-F12 \\sim C216-F10A \\sim C216-F11A \\sim
C216-F12A
 with sigma of 0.01
 F10-F11 \\sim F11-F12 \\sim F12-F10 \\sim F10A-F11A \\sim F11A-F12A \\sim
F12A-F10A
 with sigma of 0.01
 C213-F10 \\sim C213-F11 \\sim C213-F12 \\sim C213-F10A \\sim C213-F11A \\sim
C213-F12A
 with sigma of 0.01
 C223-F13 \\sim C223-F14 \\sim C223-F15 \\sim C223-F13A \\sim C223-F14A \\sim
C223-F15A
 with sigma of 0.01
 F13-F14 \\sim F14-F15 \\sim F15-F13 \\sim F13A-F14A \\sim F14A-F15A \\sim
F15A-F13A
 with sigma of 0.01
 C219-F13 \\sim C219-F14 \\sim C219-F15 \\sim C219-F13A \\sim C219-F14A \\sim
C219-F15A
 with sigma of 0.01
 C224-F16 \\sim C224-F17 \\sim C224-F18 \\sim C224-F16A \\sim C224-F17A \\sim
C224-F18A
 with sigma of 0.01
 F16-F17 \\sim F17-F18 \\sim F18-F16 \\sim F16A-F17A \\sim F17A-F18A \\sim
F18A-F16A
 with sigma of 0.01
 C221-F16 \\sim C221-F17 \\sim C221-F18 \\sim C221-F16A \\sim C221-F17A \\sim
C221-F18A
 with sigma of 0.01
 C232-F22 \\sim C232-F23 \\sim C232-F24 \\sim C232-F22A \\sim C232-F23A \\sim
C232-F24A
 with sigma of 0.01
 F22-F23 \\sim F23-F24 \\sim F24-F22 \\sim F22A-F23A \\sim F23A-F24A \\sim
F24A-F22A
 with sigma of 0.01
 C229-F22 \\sim C229-F23 \\sim C229-F24 \\sim C229-F22A \\sim C229-F23A \\sim
C229-F24A
 with sigma of 0.01
 C215-F7A \\sim C215-F8A \\sim C215-F9A \\sim C215-F7 \\sim C215-F8 \\sim
C215-F9
 with sigma of 0.01
 F7A-F8A \\sim F8A-F9A \\sim F9A-F7A \\sim F7-F8 \\sim F8-F9 \\sim F9-F7
 with sigma of 0.01
 C211-F7A \\sim C211-F8A \\sim C211-F9A \\sim C211-F7 \\sim C211-F8 \\sim
C211-F9
 with sigma of 0.01
 C208-F4A \\sim C208-F5A \\sim C208-F6A \\sim C208-F4 \\sim C208-F5 \\sim
C208-F6
 with sigma of 0.01
 F4A-F5A \\sim F5A-F6A \\sim F6A-F4A \\sim F4-F5 \\sim F5-F6 \\sim F6-F4
 with sigma of 0.01
 C205-F4A \\sim C205-F5A \\sim C205-F6A \\sim C205-F4 \\sim C205-F5 \\sim
C205-F6
 with sigma of 0.01
3. Uiso/Uaniso restraints and constraints
All non-hydrogen atoms have similar U: within 2A with sigma of 0.01 and sigma
for terminal atoms of 0.02
All non-hydrogen atoms restrained to be isotropic: with sigma of 0.01 and sigma
for terminal atoms of 0.02
4. Others
 Sof(F16A)=Sof(F17A)=Sof(F18A)=1-FVAR(1)
 Sof(F16)=Sof(F17)=Sof(F18)=FVAR(1)
 Sof(F13A)=Sof(F14A)=Sof(F15A)=1-FVAR(2)
 Sof(F13)=Sof(F14)=Sof(F15)=FVAR(2)
 Sof(F22A)=Sof(F23A)=Sof(F24A)=1-FVAR(3)
 Sof(F22)=Sof(F23)=Sof(F24)=FVAR(3)
 Sof(F10A)=Sof(F11A)=Sof(F12A)=1-FVAR(4)
 Sof(F10)=Sof(F11)=Sof(F12)=FVAR(4)
 Sof(F4A)=Sof(F5A)=Sof(F6A)=1-FVAR(5)
 Sof(F4)=Sof(F5)=Sof(F6)=FVAR(5)
 Sof(F1A)=Sof(F2A)=Sof(F3A)=1-FVAR(6)
 Sof(F1)=Sof(F2)=Sof(F3)=FVAR(6)
 Sof(F7A)=Sof(F8A)=Sof(F9A)=1-FVAR(7)
 Sof(F7)=Sof(F8)=Sof(F9)=FVAR(7)
5.a Secondary CH2 refined with riding coordinates:
 C107(H10A,H10B), C113(H11A,H11B)
5.b Aromatic/amide H refined with riding coordinates:
 C8(H8), C9(H9), C10(H10), C11(H11), C14(H14), C15(H15), C16(H16), C17(H17),
 C103(H103), C104(H104), C105(H105), C111(H111), C112(H112), C117(H117),
 C118(H118), C202(H202), C204(H204), C206(H206), C210(H210), C212(H212),
 C214(H214), C218(H218), C220(H220), C222(H222), C226(H226), C228(H228),
 C230(H230)
5.c X=CH2 refined with riding coordinates:
 C5(H5A,H5B)
5.d Idealised Me refined as rotating group:
 C119(H11C,H11D,H11E), C120(H12A,H12B,H12C)
;
_olex2_submission_special_instructions 'No special instructions were received'
_oxdiff_exptl_absorpt_empirical_details
;
Empirical correction (ABSPACK) includes:
- Absorption correction using spherical harmonics
- Frame scaling
;
_oxdiff_exptl_absorpt_empirical_full_max 1.928
_oxdiff_exptl_absorpt_empirical_full_min 0.646

loop_
_space_group_symop_operation_xyz
'x, y, z'
'-x, -y, -z'

loop_
_atom_site_label
_atom_site_type_symbol
_atom_site_fract_x
_atom_site_fract_y
_atom_site_fract_z
_atom_site_U_iso_or_equiv
_atom_site_adp_type
_atom_site_occupancy
_atom_site_site_symmetry_order
_atom_site_calc_flag
_atom_site_refinement_flags_posn
_atom_site_refinement_flags_adp
_atom_site_refinement_flags_occupancy
_atom_site_disorder_assembly
_atom_site_disorder_group
Rh1 Rh 0.38041(12) 0.13091(12) 0.31384(8) 0.0502(7) Uani 1 1 d . U . . .
N7 N 0.4543(13) 0.1278(12) 0.2095(9) 0.065(4) Uani 1 1 d . U . . .
N13 N 0.1553(14) 0.1488(13) 0.5566(10) 0.078(4) Uani 1 1 d . U . . .
N101 N 0.4581(13) 0.0140(11) 0.3847(8) 0.047(4) Uani 1 1 d . U . . .
N108 N 0.5929(12) 0.1895(10) 0.3242(7) 0.039(3) Uani 1 1 d . U . . .
N110 N 0.5046(13) 0.3143(12) 0.3272(7) 0.049(4) Uani 1 1 d . U . . .
N114 N 0.2417(13) -0.0447(12) 0.3766(9) 0.060(4) Uani 1 1 d . U . . .
N116 N 0.2135(13) 0.0048(12) 0.2721(9) 0.058(4) Uani 1 1 d . U . . .
C2 C 0.2938(15) 0.1709(14) 0.3894(10) 0.053(4) Uani 1 1 d . U . . .
C3 C 0.2399(17) 0.1969(15) 0.4364(12) 0.062(4) Uani 1 1 d . U . . .
C4 C 0.3300(17) 0.2335(16) 0.2382(11) 0.061(5) Uani 1 1 d . U . . .
C5 C 0.2600(18) 0.2996(16) 0.2307(13) 0.079(6) Uani 1 1 d . U . . .
H5A H 0.2540 0.3373 0.1853 0.095 Uiso 1 1 calc R . . . .
H5B H 0.2149 0.3104 0.2708 0.095 Uiso 1 1 calc R . . . .
C6 C 0.4032(17) 0.2120(16) 0.1791(12) 0.064(4) Uani 1 1 d . U . . .
C8 C 0.5177(17) 0.0804(16) 0.1705(12) 0.069(5) Uani 1 1 d . U . . .
H8 H 0.5531 0.0247 0.1912 0.082 Uiso 1 1 calc R . . . .
C9 C 0.5301(18) 0.1157(17) 0.0987(12) 0.077(5) Uani 1 1 d . U . . .
H9 H 0.5721 0.0809 0.0700 0.092 Uiso 1 1 calc R . . . .
C10 C 0.4845(18) 0.1987(17) 0.0668(13) 0.076(5) Uani 1 1 d . U . . .
H10 H 0.4999 0.2235 0.0173 0.092 Uiso 1 1 calc R . . . .
C11 C 0.4170(18) 0.2452(16) 0.1067(12) 0.072(5) Uani 1 1 d . U . . .
H11 H 0.3800 0.2994 0.0855 0.086 Uiso 1 1 calc R . . . .
C12 C 0.1798(17) 0.2206(17) 0.4983(12) 0.068(4) Uani 1 1 d . U . . .
C14 C 0.0993(18) 0.1756(18) 0.6112(12) 0.081(5) Uani 1 1 d . U . . .
H14 H 0.0844 0.1254 0.6536 0.098 Uiso 1 1 calc R . . . .
C15 C 0.0596(16) 0.2649(15) 0.6154(11) 0.059(4) Uani 1 1 d . U . . .
H15 H 0.0195 0.2765 0.6568 0.071 Uiso 1 1 calc R . . . .
C16 C 0.0830(17) 0.3296(17) 0.5575(12) 0.070(5) Uani 1 1 d . U . . .
H16 H 0.0570 0.3927 0.5557 0.084 Uiso 1 1 calc R . . . .
C17 C 0.1445(17) 0.3148(17) 0.4961(12) 0.077(5) Uani 1 1 d . U . . .
H17 H 0.1614 0.3665 0.4547 0.092 Uiso 1 1 calc R . . . .
C102 C 0.5665(16) 0.0163(14) 0.3767(10) 0.044(4) Uani 1 1 d . U . . .
C103 C 0.6110(16) -0.0532(13) 0.4238(10) 0.048(4) Uani 1 1 d . U . . .
H103 H 0.6853 -0.0526 0.4211 0.058 Uiso 1 1 calc R . . . .
C104 C 0.5477(16) -0.1226(14) 0.4741(10) 0.049(4) Uani 1 1 d . U . . .
H104 H 0.5790 -0.1698 0.5064 0.059 Uiso 1 1 calc R . . . .
C105 C 0.4393(16) -0.1262(14) 0.4795(10) 0.054(4) Uani 1 1 d . U . . .
H105 H 0.3968 -0.1776 0.5128 0.064 Uiso 1 1 calc R . . . .
C106 C 0.3936(16) -0.0515(15) 0.4343(10) 0.054(4) Uani 1 1 d . U . . .
C107 C 0.6264(14) 0.0909(12) 0.3209(9) 0.042(4) Uani 1 1 d . U . . .
H10A H 0.6177 0.0807 0.2755 0.050 Uiso 1 1 calc R . . . .
H10B H 0.7021 0.0858 0.3236 0.050 Uiso 1 1 calc R . . . .
C109 C 0.4950(15) 0.2211(13) 0.3195(9) 0.037(4) Uani 1 1 d . U . . .
C111 C 0.6018(15) 0.3396(14) 0.3336(9) 0.045(4) Uani 1 1 d . U . . .
H111 H 0.6247 0.4009 0.3373 0.055 Uiso 1 1 calc R . . . .
C112 C 0.6580(16) 0.2630(14) 0.3336(9) 0.048(4) Uani 1 1 d . U . . .
H112 H 0.7296 0.2574 0.3389 0.057 Uiso 1 1 calc R . . . .
C113 C 0.2762(15) -0.0531(15) 0.4432(10) 0.058(4) Uani 1 1 d . U . . .
H11A H 0.2464 -0.1146 0.4771 0.069 Uiso 1 1 calc R . . . .
H11B H 0.2489 0.0014 0.4625 0.069 Uiso 1 1 calc R . . . .
C115 C 0.2699(16) 0.0314(15) 0.3161(11) 0.061(4) Uani 1 1 d . U . . .
C117 C 0.1571(17) -0.0832(16) 0.3036(11) 0.068(5) Uani 1 1 d . U . . .
H117 H 0.1131 -0.1145 0.2821 0.082 Uiso 1 1 calc R . . . .
C118 C 0.1747(17) -0.1167(17) 0.3687(12) 0.070(5) Uani 1 1 d . U . . .
H118 H 0.1480 -0.1756 0.4021 0.084 Uiso 1 1 calc R . . . .
C119 C 0.4251(16) 0.3844(15) 0.3274(11) 0.066(6) Uani 1 1 d . U . . .
H11C H 0.4449 0.4401 0.2864 0.099 Uiso 1 1 calc GR . . . .
H11D H 0.4182 0.4064 0.3701 0.099 Uiso 1 1 calc GR . . . .
H11E H 0.3577 0.3549 0.3257 0.099 Uiso 1 1 calc GR . . . .
C120 C 0.2143(16) 0.0585(15) 0.2007(10) 0.065(6) Uani 1 1 d . U . . .
H12A H 0.1596 0.0309 0.1827 0.097 Uiso 1 1 calc GR . . . .
H12B H 0.2835 0.0544 0.1720 0.097 Uiso 1 1 calc GR . . . .
H12C H 0.2005 0.1268 0.1989 0.097 Uiso 1 1 calc GR . . . .
F1 F 0.8200(19) 0.7716(10) -0.0415(7) 0.083(6) Uani 0.655(18) 1 d D U P A 1
F1A F 0.868(3) 0.9377(14) -0.0531(9) 0.076(7) Uani 0.345(18) 1 d D U P A 2
F2 F 0.9176(12) 0.8978(15) -0.0603(6) 0.083(6) Uani 0.655(18) 1 d D U P A 1
F2A F 0.7387(15) 0.837(3) -0.0297(10) 0.088(8) Uani 0.345(18) 1 d D U P A 2
F3 F 0.7530(13) 0.9037(15) -0.0318(7) 0.079(6) Uani 0.655(18) 1 d D U P A 1
F3A F 0.894(3) 0.792(2) -0.0525(9) 0.079(7) Uani 0.345(18) 1 d D U P A 2
F4 F 0.9461(13) 0.9443(14) 0.2220(12) 0.059(5) Uani 0.70(4) 1 d D U P B 1
F4A F 0.817(4) 1.0363(16) 0.162(2) 0.077(8) Uani 0.30(4) 1 d D U P B 2
F5 F 0.7772(12) 0.9561(15) 0.2412(11) 0.064(5) Uani 0.70(4) 1 d D U P B 1
F5A F 0.9600(12) 0.976(3) 0.193(3) 0.069(8) Uani 0.30(4) 1 d D U P B 2
F6 F 0.873(2) 1.0427(8) 0.1459(8) 0.088(6) Uani 0.70(4) 1 d D U P B 1
F6A F 0.810(4) 0.927(2) 0.2594(10) 0.061(8) Uani 0.30(4) 1 d D U P B 2
F7 F 1.2708(16) 0.5914(16) 0.0246(9) 0.073(6) Uani 0.59(3) 1 d D U P C 1
F7A F 1.184(3) 0.4290(10) 0.0599(10) 0.057(7) Uani 0.41(3) 1 d D U P C 2
F8 F 1.242(2) 0.4389(13) 0.0685(7) 0.064(6) Uani 0.59(3) 1 d D U P C 1
F8A F 1.155(2) 0.572(2) 0.0032(7) 0.058(7) Uani 0.41(3) 1 d D U P C 2
F9 F 1.1313(11) 0.5227(19) 0.0134(8) 0.050(5) Uani 0.59(3) 1 d D U P C 1
F9A F 1.2968(11) 0.545(3) 0.0447(12) 0.071(7) Uani 0.41(3) 1 d D U P C 2
F10 F 1.3076(8) 0.604(2) 0.2650(7) 0.049(5) Uani 0.67(4) 1 d D U P D 1
F10A F 1.161(3) 0.525(3) 0.3537(7) 0.052(7) Uani 0.33(4) 1 d D U P D 2
F11 F 1.200(2) 0.4985(11) 0.3410(9) 0.061(5) Uani 0.67(4) 1 d D U P D 1
F11A F 1.205(3) 0.6729(13) 0.2973(19) 0.048(7) Uani 0.33(4) 1 d D U P D 2
F12 F 1.1681(15) 0.6499(15) 0.3217(11) 0.046(5) Uani 0.67(4) 1 d D U P D 1
F12A F 1.3052(14) 0.559(3) 0.2781(16) 0.052(7) Uani 0.33(4) 1 d D U P D 2
F13 F 0.4749(12) 0.4514(10) 0.0967(11) 0.069(5) Uani 0.655(16) 1 d D U P E 1
F13A F 0.5019(17) 0.6000(14) 0.1254(17) 0.057(7) Uani 0.345(16) 1 d D U P E 2
F14 F 0.5492(11) 0.5903(12) 0.0551(7) 0.063(5) Uani 0.655(16) 1 d D U P E 1
F14A F 0.4473(11) 0.4551(16) 0.1456(16) 0.067(7) Uani 0.345(16) 1 d D U P E 2
F15 F 0.4659(10) 0.5517(14) 0.1586(8) 0.066(5) Uani 0.655(16) 1 d D U P E 1
F15A F 0.5327(17) 0.526(3) 0.0460(8) 0.071(7) Uani 0.345(16) 1 d D U P E 2
F16 F 0.7275(11) 0.2043(10) 0.1403(12) 0.071(5) Uani 0.70(2) 1 d D U P F 1
F16A F 0.9045(10) 0.2662(15) 0.131(2) 0.054(7) Uani 0.30(2) 1 d D U P F 2
F17 F 0.8335(15) 0.2165(9) 0.2071(7) 0.050(5) Uani 0.70(2) 1 d D U P F 1
F17A F 0.765(3) 0.2323(19) 0.0995(17) 0.058(7) Uani 0.30(2) 1 d D U P F 2
F18 F 0.8815(13) 0.2708(9) 0.0969(8) 0.062(5) Uani 0.70(2) 1 d D U P F 1
F18A F 0.773(3) 0.1945(12) 0.2079(11) 0.065(8) Uani 0.30(2) 1 d D U P F 2
F19 F 0.5322(10) 0.6397(9) 0.4728(7) 0.100(4) Uani 1 1 d . U . . .
F20 F 0.4694(10) 0.6038(9) 0.3917(7) 0.092(4) Uani 1 1 d . U . . .
F21 F 0.5617(10) 0.7352(9) 0.3720(7) 0.090(4) Uani 1 1 d . U . . .
F22 F 0.7451(17) 0.3637(18) 0.5279(8) 0.099(7) Uani 0.522(19) 1 d D U P G 1
F22A F 0.9084(12) 0.3684(18) 0.4470(11) 0.075(7) Uani 0.478(19) 1 d D U P G 2
F23 F 0.9023(14) 0.4053(13) 0.4772(13) 0.074(6) Uani 0.522(19) 1 d D U P G 1
F23A F 0.7548(19) 0.3035(11) 0.4798(14) 0.086(7) Uani 0.478(19) 1 d D U P G 2
F24 F 0.817(2) 0.3038(10) 0.4466(11) 0.078(6) Uani 0.522(19) 1 d D U P G 1
F24A F 0.802(2) 0.4066(15) 0.5276(8) 0.078(6) Uani 0.478(19) 1 d D U P G 2
C201 C 0.8418(12) 0.6998(12) 0.1679(9) 0.030(3) Uani 1 1 d . U . . .
C202 C 0.8393(13) 0.7247(12) 0.0965(9) 0.036(4) Uani 1 1 d . U . . .
H202 H 0.8359 0.6744 0.0739 0.043 Uiso 1 1 calc R . . . .
C203 C 0.8417(12) 0.8235(11) 0.0567(10) 0.048(4) Uani 1 1 d D U . . .
C204 C 0.8449(14) 0.8946(14) 0.0878(10) 0.046(4) Uani 1 1 d . U . . .
H204 H 0.8434 0.9602 0.0612 0.056 Uiso 1 1 calc R . . . .
C205 C 0.8504(11) 0.8758(12) 0.1563(8) 0.041(4) Uani 1 1 d D U . . .
C206 C 0.8497(12) 0.7773(12) 0.1974(9) 0.032(4) Uani 1 1 d . U . . .
H206 H 0.8546 0.7645 0.2454 0.039 Uiso 1 1 calc R . . . .
C207 C 0.8346(9) 0.8477(9) -0.0181(12) 0.066(4) Uani 1 1 d D U . . .
C208 C 0.8602(8) 0.9533(13) 0.1917(7) 0.059(4) Uani 1 1 d D U . . .
C209 C 0.9764(13) 0.5680(12) 0.1995(9) 0.031(3) Uani 1 1 d . U . . .
C210 C 1.0289(13) 0.5498(11) 0.1391(9) 0.030(4) Uani 1 1 d . U . . .
H210 H 0.9894 0.5419 0.1054 0.035 Uiso 1 1 calc R . . . .
C211 C 1.1386(12) 0.5423(10) 0.1249(8) 0.036(4) Uani 1 1 d D U . . .
C212 C 1.1968(14) 0.5548(12) 0.1739(9) 0.036(4) Uani 1 1 d . U . . .
H212 H 1.2714 0.5513 0.1652 0.043 Uiso 1 1 calc R . . . .
C213 C 1.1454(11) 0.5721(9) 0.2342(8) 0.032(3) Uani 1 1 d D U . . .
C214 C 1.0354(13) 0.5788(11) 0.2473(9) 0.031(4) Uani 1 1 d . U . . .
H214 H 1.0012 0.5911 0.2900 0.037 Uiso 1 1 calc R . . . .
C215 C 1.1942(11) 0.5231(8) 0.0586(10) 0.052(4) Uani 1 1 d D U . . .
C216 C 1.2037(10) 0.5816(7) 0.2896(8) 0.045(4) Uani 1 1 d D U . . .
C217 C 0.7848(13) 0.5145(12) 0.1813(8) 0.026(3) Uani 1 1 d . U . . .
C218 C 0.6889(13) 0.5400(12) 0.1615(8) 0.032(4) Uani 1 1 d . U . . .
H218 H 0.6627 0.6016 0.1645 0.039 Uiso 1 1 calc R . . . .
C219 C 0.6288(13) 0.4796(11) 0.1372(7) 0.038(4) Uani 1 1 d D U . . .
C220 C 0.6625(14) 0.3888(13) 0.1338(8) 0.036(4) Uani 1 1 d . U . . .
H220 H 0.6217 0.3465 0.1183 0.043 Uiso 1 1 calc R . . . .
C221 C 0.7572(11) 0.3612(12) 0.1535(7) 0.035(4) Uani 1 1 d D U . . .
C222 C 0.8174(13) 0.4235(11) 0.1753(8) 0.026(4) Uani 1 1 d . U . . .
H222 H 0.8837 0.4029 0.1866 0.031 Uiso 1 1 calc R . . . .
C223 C 0.5279(15) 0.5171(9) 0.1126(6) 0.055(4) Uani 1 1 d D U . . .
C224 C 0.8001(9) 0.2625(13) 0.1487(5) 0.048(4) Uani 1 1 d D U . . .
C225 C 0.7933(13) 0.5651(12) 0.2926(9) 0.032(3) Uani 1 1 d . U . . .
C226 C 0.7034(14) 0.6135(13) 0.3170(9) 0.039(4) Uani 1 1 d . U . . .
H226 H 0.6779 0.6647 0.2842 0.047 Uiso 1 1 calc R . . . .
C227 C 0.6510(15) 0.5905(14) 0.3858(10) 0.045(4) Uani 1 1 d . U . . .
C228 C 0.6866(15) 0.5158(13) 0.4339(10) 0.045(4) Uani 1 1 d . U . . .
H228 H 0.6523 0.4986 0.4817 0.054 Uiso 1 1 calc R . . . .
C229 C 0.7691(13) 0.4687(13) 0.4126(9) 0.047(4) Uani 1 1 d D U . . .
C230 C 0.8218(14) 0.4924(13) 0.3437(9) 0.039(4) Uani 1 1 d . U . . .
H230 H 0.8810 0.4559 0.3316 0.047 Uiso 1 1 calc R . . . .
C231 C 0.555(2) 0.6426(19) 0.4067(13) 0.069(5) Uani 1 1 d . U . . .
C232 C 0.8081(10) 0.3869(14) 0.4658(9) 0.067(4) Uani 1 1 d D U . . .
B200 B 0.8489(16) 0.5847(15) 0.2104(10) 0.029(3) Uani 1 1 d . U . . .

loop_
_atom_site_aniso_label
_atom_site_aniso_U_11
_atom_site_aniso_U_22
_atom_site_aniso_U_33
_atom_site_aniso_U_23
_atom_site_aniso_U_13
_atom_site_aniso_U_12
Rh1 0.0455(12) 0.0641(13) 0.0462(12) -0.0151(9) -0.0212(8) 0.0011(9)
N7 0.063(7) 0.064(7) 0.077(7) -0.027(6) -0.022(6) -0.006(6)
N13 0.083(7) 0.078(7) 0.073(7) -0.023(6) -0.008(6) 0.014(6)
N101 0.059(7) 0.043(6) 0.045(6) -0.023(5) -0.009(6) -0.009(6)
N108 0.042(6) 0.035(6) 0.039(5) -0.009(5) -0.010(5) -0.004(5)
N110 0.049(6) 0.048(6) 0.047(6) -0.008(5) -0.010(6) 0.000(6)
N114 0.061(6) 0.060(6) 0.061(6) -0.010(5) -0.022(5) -0.011(5)
N116 0.058(6) 0.059(7) 0.060(7) -0.012(6) -0.021(6) -0.012(6)
C2 0.049(7) 0.060(7) 0.050(7) -0.012(6) -0.016(6) -0.004(6)
C3 0.056(7) 0.066(7) 0.063(7) -0.012(6) -0.016(6) 0.001(6)
C4 0.065(8) 0.057(8) 0.068(8) -0.018(7) -0.028(7) 0.004(7)
C5 0.091(13) 0.063(12) 0.088(12) -0.019(10) -0.033(11) 0.011(11)
C6 0.066(7) 0.062(7) 0.069(7) -0.017(6) -0.024(6) -0.005(6)
C8 0.065(7) 0.074(7) 0.075(7) -0.028(6) -0.023(6) -0.007(6)
C9 0.075(7) 0.079(8) 0.079(8) -0.025(7) -0.016(7) -0.005(6)
C10 0.078(8) 0.075(8) 0.077(8) -0.018(6) -0.017(6) -0.011(7)
C11 0.075(7) 0.068(7) 0.074(7) -0.015(6) -0.023(6) -0.009(6)
C12 0.067(7) 0.068(7) 0.068(7) -0.018(6) -0.014(6) 0.004(6)
C14 0.083(8) 0.085(8) 0.072(7) -0.019(7) -0.008(6) 0.007(7)
C15 0.063(7) 0.064(7) 0.058(7) -0.027(6) -0.012(6) 0.000(6)
C16 0.070(7) 0.069(7) 0.075(8) -0.024(6) -0.014(6) 0.001(6)
C17 0.078(7) 0.074(7) 0.077(7) -0.019(6) -0.011(6) 0.004(7)
C102 0.050(6) 0.041(6) 0.046(6) -0.018(5) -0.014(6) 0.003(6)
C103 0.057(7) 0.042(7) 0.053(7) -0.022(6) -0.014(6) 0.005(6)
C104 0.058(7) 0.041(7) 0.054(7) -0.018(6) -0.017(6) 0.004(6)
C105 0.061(7) 0.048(7) 0.055(7) -0.014(6) -0.017(6) 0.002(6)
C106 0.060(6) 0.050(6) 0.053(6) -0.015(5) -0.015(6) -0.001(6)
C107 0.041(7) 0.041(7) 0.046(6) -0.014(6) -0.012(6) 0.002(6)
C109 0.044(7) 0.032(7) 0.039(6) -0.011(6) -0.012(6) -0.001(6)
C111 0.046(7) 0.044(7) 0.045(6) -0.010(6) -0.009(6) -0.008(6)
C112 0.046(7) 0.050(7) 0.047(6) -0.011(6) -0.009(6) -0.003(6)
C113 0.060(7) 0.059(7) 0.057(7) -0.013(6) -0.021(6) -0.009(6)
C115 0.059(7) 0.063(7) 0.058(7) -0.007(6) -0.017(6) -0.002(6)
C117 0.067(7) 0.069(7) 0.067(7) -0.008(6) -0.020(6) -0.011(6)
C118 0.070(7) 0.070(7) 0.067(7) -0.007(6) -0.019(6) -0.012(6)
C119 0.067(12) 0.067(12) 0.061(11) -0.006(10) -0.018(10) 0.013(10)
C120 0.061(11) 0.065(12) 0.062(12) 0.004(10) -0.027(10) -0.013(10)
F1 0.106(11) 0.083(10) 0.065(9) -0.017(8) -0.032(9) -0.029(9)
F1A 0.088(12) 0.068(12) 0.065(11) -0.004(10) -0.020(11) 0.001(11)
F2 0.085(10) 0.094(11) 0.062(9) -0.009(8) -0.010(8) -0.002(9)
F2A 0.090(12) 0.090(13) 0.081(11) -0.005(11) -0.038(10) -0.021(11)
F3 0.091(10) 0.071(11) 0.078(9) -0.002(8) -0.047(8) -0.005(9)
F3A 0.082(13) 0.086(12) 0.063(11) -0.004(10) -0.022(11) -0.009(11)
F4 0.079(9) 0.048(9) 0.056(9) -0.019(8) -0.022(7) -0.029(7)
F4A 0.084(13) 0.056(11) 0.088(12) -0.016(10) -0.012(11) 0.012(11)
F5 0.067(9) 0.044(9) 0.089(9) -0.034(8) -0.009(8) 0.015(7)
F5A 0.082(12) 0.056(12) 0.066(12) -0.013(11) -0.013(11) -0.025(11)
F6 0.105(12) 0.056(9) 0.093(10) -0.011(8) -0.006(9) -0.004(8)
F6A 0.072(12) 0.046(12) 0.073(12) -0.027(10) -0.018(10) 0.003(11)
F7 0.062(10) 0.078(11) 0.063(10) -0.002(9) 0.003(8) 0.010(9)
F7A 0.056(12) 0.062(10) 0.057(10) -0.023(9) -0.011(10) 0.001(10)
F8 0.064(11) 0.076(10) 0.058(9) -0.028(8) -0.013(8) 0.033(8)
F8A 0.047(11) 0.066(12) 0.049(10) -0.001(9) -0.003(9) 0.005(10)
F9 0.036(9) 0.064(11) 0.047(9) -0.016(8) -0.003(7) -0.003(8)
F9A 0.051(11) 0.096(12) 0.061(11) -0.010(10) -0.011(9) 0.024(10)
F10 0.038(8) 0.038(10) 0.070(9) -0.010(7) -0.015(7) -0.010(7)
F10A 0.042(12) 0.059(11) 0.060(11) -0.019(10) -0.019(10) 0.004(10)
F11 0.057(10) 0.055(9) 0.076(9) -0.009(7) -0.036(8) 0.009(8)
F11A 0.037(11) 0.051(11) 0.058(11) -0.010(10) -0.015(10) -0.009(10)
F12 0.031(9) 0.057(9) 0.058(9) -0.027(7) -0.014(8) -0.004(7)
F12A 0.045(11) 0.050(12) 0.066(11) -0.015(10) -0.021(10) 0.015(10)
F13 0.070(9) 0.060(9) 0.093(11) -0.024(8) -0.045(8) -0.016(8)
F13A 0.040(11) 0.051(12) 0.077(12) -0.005(10) -0.021(10) 0.001(10)
F14 0.055(9) 0.056(10) 0.081(9) -0.010(8) -0.033(8) 0.005(8)
F14A 0.048(11) 0.066(11) 0.083(12) -0.016(11) -0.008(11) -0.001(10)
F15 0.040(9) 0.079(10) 0.077(10) -0.017(8) -0.013(8) 0.002(8)
F15A 0.062(11) 0.084(12) 0.074(11) -0.021(11) -0.027(10) 0.006(11)
F16 0.070(9) 0.045(8) 0.101(11) -0.024(8) -0.016(8) -0.011(7)
F16A 0.059(12) 0.051(11) 0.064(12) -0.032(10) -0.016(11) 0.009(10)
F17 0.051(10) 0.027(8) 0.077(8) -0.015(7) -0.020(7) 0.010(7)
F17A 0.068(12) 0.053(11) 0.060(12) -0.026(10) -0.010(11) 0.001(10)
F18 0.079(9) 0.056(8) 0.050(9) -0.023(7) 0.002(8) 0.018(7)
F18A 0.069(13) 0.043(11) 0.074(12) -0.010(10) 0.000(11) 0.003(11)
F19 0.107(9) 0.101(9) 0.079(8) -0.035(7) 0.031(7) 0.003(7)
F20 0.055(8) 0.097(9) 0.121(9) -0.042(7) 0.008(7) 0.008(7)
F21 0.093(8) 0.069(8) 0.093(8) -0.026(7) 0.024(7) 0.017(7)
F22 0.085(11) 0.107(12) 0.081(11) 0.018(10) -0.018(10) 0.006(10)
F22A 0.071(11) 0.080(11) 0.068(11) 0.003(10) -0.028(10) 0.009(9)
F23 0.067(10) 0.076(11) 0.083(11) -0.008(9) -0.045(9) -0.009(9)
F23A 0.081(12) 0.071(11) 0.090(12) 0.020(10) -0.028(10) -0.003(10)
F24 0.083(11) 0.060(10) 0.068(10) 0.020(9) -0.012(10) 0.002(9)
F24A 0.092(12) 0.080(11) 0.062(10) -0.008(9) -0.032(9) -0.019(10)
C201 0.027(6) 0.030(6) 0.036(6) -0.012(5) -0.009(5) -0.004(5)
C202 0.039(6) 0.031(6) 0.040(6) -0.013(6) -0.012(6) -0.008(6)
C203 0.053(6) 0.045(6) 0.047(6) -0.009(6) -0.013(6) -0.004(6)
C204 0.050(7) 0.039(7) 0.048(7) -0.006(6) -0.011(6) 0.004(6)
C205 0.047(6) 0.034(6) 0.045(6) -0.014(5) -0.014(5) 0.003(5)
C206 0.030(6) 0.029(7) 0.039(6) -0.012(6) -0.008(6) 0.001(6)
C207 0.073(7) 0.062(7) 0.063(7) -0.014(6) -0.019(6) -0.006(6)
C208 0.068(7) 0.045(7) 0.063(7) -0.012(6) -0.012(6) 0.004(6)
C209 0.028(6) 0.030(6) 0.033(6) -0.006(5) -0.008(5) 0.002(5)
C210 0.028(6) 0.029(6) 0.030(6) -0.004(6) -0.007(6) -0.002(6)
C211 0.035(6) 0.035(6) 0.036(6) -0.010(5) -0.006(5) 0.008(5)
C212 0.033(7) 0.032(6) 0.040(7) -0.004(6) -0.005(6) 0.008(6)
C213 0.028(6) 0.030(6) 0.039(6) -0.006(5) -0.011(5) 0.003(5)
C214 0.029(6) 0.028(6) 0.036(6) -0.007(6) -0.009(6) 0.000(6)
C215 0.046(7) 0.057(7) 0.049(6) -0.007(6) -0.009(6) 0.003(6)
C216 0.039(6) 0.045(7) 0.052(6) -0.011(6) -0.011(6) 0.002(6)
C217 0.025(6) 0.024(6) 0.032(6) -0.008(5) -0.007(5) 0.001(5)
C218 0.031(7) 0.030(6) 0.037(6) -0.014(6) -0.004(6) 0.004(6)
C219 0.035(6) 0.039(6) 0.041(6) -0.014(5) -0.008(5) -0.001(6)
C220 0.036(7) 0.036(7) 0.039(6) -0.013(6) -0.011(6) -0.009(6)
C221 0.036(6) 0.031(6) 0.040(6) -0.013(5) -0.006(5) 0.000(5)
C222 0.025(6) 0.018(6) 0.033(6) -0.007(6) -0.004(5) 0.000(6)
C223 0.048(7) 0.057(7) 0.062(7) -0.016(6) -0.014(6) -0.006(6)
C224 0.051(7) 0.040(6) 0.056(7) -0.021(6) -0.010(6) -0.004(6)
C225 0.032(6) 0.031(6) 0.036(6) -0.012(5) -0.011(5) -0.007(5)
C226 0.041(7) 0.038(7) 0.041(7) -0.013(6) -0.009(6) -0.003(6)
C227 0.044(6) 0.042(6) 0.051(6) -0.020(6) -0.005(6) -0.005(6)
C228 0.046(7) 0.047(7) 0.043(7) -0.013(6) -0.005(6) -0.009(6)
C229 0.046(6) 0.048(6) 0.046(6) -0.005(6) -0.013(6) 0.001(6)
C230 0.036(7) 0.041(7) 0.039(7) -0.006(6) -0.011(6) -0.003(6)
C231 0.067(7) 0.064(7) 0.072(7) -0.024(7) 0.003(7) 0.001(7)
C232 0.067(7) 0.068(7) 0.063(7) -0.007(6) -0.017(6) 0.002(6)
B200 0.027(5) 0.029(5) 0.035(5) -0.010(5) -0.010(5) 0.000(5)

loop_
_atom_type_symbol
_atom_type_description
_atom_type_scat_dispersion_real
_atom_type_scat_dispersion_imag
_atom_type_scat_source
C C 0.0181 0.0091 'International Tables Vol C Tables 4.2.6.8 and 6.1.1.4'
H H 0.0000 0.0000 'International Tables Vol C Tables 4.2.6.8 and 6.1.1.4'
B B 0.0090 0.0039 'International Tables Vol C Tables 4.2.6.8 and 6.1.1.4'
F F 0.0727 0.0534 'International Tables Vol C Tables 4.2.6.8 and 6.1.1.4'
N N 0.0311 0.0180 'International Tables Vol C Tables 4.2.6.8 and 6.1.1.4'
Rh Rh 0.0927 3.6045 'International Tables Vol C Tables 4.2.6.8 and 6.1.1.4'

loop_
_exptl_crystal_face_index_h
_exptl_crystal_face_index_k
_exptl_crystal_face_index_l
_exptl_crystal_face_perp_dist
8 -4 2 0.0372
-8 3 -2 0.0238
-3 -9 -3 0.0912
1 0 -12 0.0186
3 9 3 0.0864
-1 0 12 0.0055
6 -7 1 0.0442

loop_
_geom_angle_atom_site_label_1
_geom_angle_atom_site_label_2
_geom_angle_atom_site_label_3
_geom_angle
N7 Rh1 N101 104.7(6)
C2 Rh1 N7 160.8(7)
C2 Rh1 N101 94.4(7)
C2 Rh1 C4 94.4(8)
C2 Rh1 C109 87.5(7)
C2 Rh1 C115 91.5(8)
C4 Rh1 N7 66.5(8)
C4 Rh1 N101 170.9(7)
C109 Rh1 N7 91.8(6)
C109 Rh1 N101 85.8(6)
C109 Rh1 C4 92.0(8)
C115 Rh1 N7 90.9(7)
C115 Rh1 N101 88.9(7)
C115 Rh1 C4 93.5(8)
C115 Rh1 C109 174.5(8)
C6 N7 Rh1 92.2(13)
C8 N7 Rh1 146.1(16)
C8 N7 C6 121.7(19)
C12 N13 C14 114.5(19)
C102 N101 Rh1 119.3(13)
C106 N101 Rh1 116.4(13)
C106 N101 C102 124.3(17)
C109 N108 C107 124.1(15)
C109 N108 C112 110.7(15)
C112 N108 C107 125.1(15)
C109 N110 C119 127.4(17)
C111 N110 C109 114.3(16)
C111 N110 C119 118.2(17)
C115 N114 C113 125.6(17)
C115 N114 C118 113.4(17)
C118 N114 C113 121.0(17)
C115 N116 C117 112.1(18)
C115 N116 C120 124.8(17)
C117 N116 C120 123.0(17)
C3 C2 Rh1 179(2)
C2 C3 C12 174(2)
C5 C4 Rh1 140.3(19)
C5 C4 C6 124(2)
C6 C4 Rh1 96.0(14)
N7 C6 C4 104.8(18)
C11 C6 N7 120(2)
C11 C6 C4 135(2)
N7 C8 C9 117(2)
C10 C9 C8 123(2)
C11 C10 C9 119(2)
C10 C11 C6 119(2)
N13 C12 C3 118(2)
N13 C12 C17 121(2)
C17 C12 C3 122(2)
N13 C14 C15 130(2)
C16 C15 C14 112(2)
C15 C16 C17 125(2)
C16 C17 C12 117(2)
N101 C102 C103 117.6(18)
N101 C102 C107 118.5(17)
C103 C102 C107 123.9(18)
C104 C103 C102 119.6(19)
C103 C104 C105 122(2)
C104 C105 C106 118(2)
N101 C106 C105 118.1(19)
N101 C106 C113 124.1(19)
C105 C106 C113 117.8(19)
C102 C107 N108 112.0(14)
N108 C109 Rh1 120.6(13)
N108 C109 N110 101.1(15)
N110 C109 Rh1 137.9(14)
C112 C111 N110 106.1(18)
C111 C112 N108 107.7(18)
N114 C113 C106 111.6(16)
N114 C115 Rh1 118.7(15)
N116 C115 Rh1 139.8(16)
N116 C115 N114 101.1(17)
C118 C117 N116 109(2)
C117 C118 N114 104(2)
C202 C201 C206 116.0(15)
C202 C201 B200 120.0(14)
C206 C201 B200 123.6(15)
C201 C202 C203 121.9(16)
C202 C203 C207 120.7(12)
C204 C203 C202 119.8(17)
C204 C203 C207 119.5(14)
C203 C204 C205 121.5(18)
C204 C205 C206 119.9(16)
C204 C205 C208 122.9(13)
C206 C205 C208 117.2(12)
C201 C206 C205 120.9(16)
F1 C207 F2 106.6(13)
F1 C207 F3 104.6(13)
F1 C207 C203 114.2(12)
F1A C207 F3A 104.6(13)
F1A C207 C203 113.9(12)
F2 C207 F3 104.4(13)
F2 C207 C203 114.0(12)
F2A C207 F1A 106.1(13)
F2A C207 F3A 104.8(13)
F2A C207 C203 114.2(12)
F3 C207 C203 112.0(11)
F3A C207 C203 112.4(12)
F4 C208 F6 104.8(12)
F4 C208 C205 112.2(11)
F4A C208 F6A 105.4(12)
F4A C208 C205 112.6(11)
F5 C208 F4 107.0(12)
F5 C208 F6 107.0(12)
F5 C208 C205 113.5(11)
F5A C208 F4A 107.1(12)
F5A C208 F6A 106.0(12)
F5A C208 C205 113.4(12)
F6 C208 C205 111.9(11)
F6A C208 C205 111.8(11)
C210 C209 C214 117.4(15)
C210 C209 B200 120.3(15)
C214 C209 B200 122.2(15)
C209 C210 C211 122.6(16)
C210 C211 C215 121.7(12)
C212 C211 C210 118.8(15)
C212 C211 C215 119.5(12)
C213 C212 C211 119.0(16)
C212 C213 C214 121.1(16)
C212 C213 C216 120.9(12)
C214 C213 C216 117.9(12)
C209 C214 C213 121.1(16)
F7 C215 C211 111.6(10)
F7A C215 C211 111.5(11)
F8 C215 F7 105.5(11)
F8 C215 C211 113.0(11)
F8A C215 F7A 105.6(11)
F8A C215 C211 112.5(11)
F9 C215 F7 105.8(11)
F9 C215 F8 106.9(12)
F9 C215 C211 113.4(11)
F9A C215 F7A 106.2(12)
F9A C215 F8A 106.9(12)
F9A C215 C211 113.6(11)
F10 C216 C213 113.0(10)
F10A C216 F11A 104.8(11)
F10A C216 C213 113.2(10)
F11 C216 F10 104.7(11)
F11 C216 C213 112.9(10)
F11A C216 C213 112.7(10)
F12 C216 F10 105.5(11)
F12 C216 F11 105.7(11)
F12 C216 C213 114.2(10)
F12A C216 F10A 105.7(11)
F12A C216 F11A 105.4(11)
F12A C216 C213 114.2(11)
C218 C217 C222 114.8(15)
C218 C217 B200 121.4(15)
C222 C217 B200 123.8(15)
C217 C218 C219 123.3(16)
C218 C219 C223 119.0(12)
C220 C219 C218 120.2(16)
C220 C219 C223 120.8(12)
C219 C220 C221 117.9(16)
C220 C221 C222 121.0(16)
C220 C221 C224 120.3(12)
C222 C221 C224 118.7(12)
C217 C222 C221 122.8(15)
F13 C223 F14 106.1(12)
F13 C223 F15 108.6(12)
F13 C223 C219 113.0(11)
F13A C223 F14A 106.0(12)
F13A C223 F15A 108.1(13)
F13A C223 C219 113.1(12)
F14 C223 C219 110.8(11)
F14A C223 C219 110.3(11)
F15 C223 F14 105.6(12)
F15 C223 C219 112.3(11)
F15A C223 F14A 106.1(12)
F15A C223 C219 112.8(12)
F16 C224 F17 106.5(11)
F16 C224 C221 111.9(10)
F16A C224 F17A 106.1(11)
F16A C224 C221 112.0(11)
F17 C224 C221 111.3(10)
F17A C224 C221 111.1(11)
F18 C224 F16 108.2(11)
F18 C224 F17 106.5(11)
F18 C224 C221 112.1(10)
F18A C224 F16A 107.7(12)
F18A C224 F17A 107.1(11)
F18A C224 C221 112.5(11)
C226 C225 B200 124.0(16)
C230 C225 C226 113.0(16)
C230 C225 B200 122.6(15)
C227 C226 C225 123.8(18)
C226 C227 C231 120.4(19)
C228 C227 C226 118.7(17)
C228 C227 C231 120.8(18)
C229 C228 C227 118.9(18)
C228 C229 C230 122.2(18)
C228 C229 C232 118.7(14)
C230 C229 C232 119.2(13)
C225 C230 C229 123.4(17)
F19 C231 F20 107(2)
F19 C231 F21 106.7(19)
F19 C231 C227 115(2)
F20 C231 C227 110.0(18)
F21 C231 F20 106(2)
F21 C231 C227 111.9(19)
F22 C232 F24 104.7(13)
F22 C232 C229 113.7(12)
F22A C232 F24A 104.6(13)
F22A C232 C229 113.5(12)
F23 C232 F22 106.0(13)
F23 C232 F24 104.8(13)
F23 C232 C229 113.8(12)
F23A C232 F22A 106.2(13)
F23A C232 F24A 105.2(13)
F23A C232 C229 114.0(12)
F24 C232 C229 113.0(12)
F24A C232 C229 112.5(12)
C209 B200 C201 103.3(14)
C217 B200 C201 111.5(14)
C217 B200 C209 114.0(14)
C217 B200 C225 104.6(14)
C225 B200 C201 111.0(14)
C225 B200 C209 112.7(14)

loop_
_geom_bond_atom_site_label_1
_geom_bond_atom_site_label_2
_geom_bond_distance
Rh1 N7 2.153(17)
Rh1 N101 2.253(15)
Rh1 C2 1.92(2)
Rh1 C4 2.02(2)
Rh1 C109 2.007(18)
Rh1 C115 2.01(2)
N7 C6 1.41(2)
N7 C8 1.33(2)
N13 C12 1.33(2)
N13 C14 1.34(2)
N101 C102 1.38(2)
N101 C106 1.34(2)
N108 C107 1.48(2)
N108 C109 1.35(2)
N108 C112 1.42(2)
N110 C109 1.39(2)
N110 C111 1.35(2)
N110 C119 1.42(2)
N114 C113 1.47(2)
N114 C115 1.40(2)
N114 C118 1.41(2)
N116 C115 1.37(2)
N116 C117 1.39(2)
N116 C120 1.44(2)
C2 C3 1.21(2)
C3 C12 1.46(3)
C4 C5 1.30(3)
C4 C6 1.47(3)
C6 C11 1.39(3)
C8 C9 1.38(3)
C9 C10 1.38(3)
C10 C11 1.36(3)
C12 C17 1.41(3)
C14 C15 1.38(3)
C15 C16 1.27(3)
C16 C17 1.41(3)
C102 C103 1.38(2)
C102 C107 1.44(2)
C103 C104 1.36(2)
C104 C105 1.38(2)
C105 C106 1.41(2)
C106 C113 1.49(3)
C111 C112 1.31(2)
C117 C118 1.34(3)
F1 C207 1.318(12)
F1A C207 1.323(12)
F2 C207 1.320(12)
F2A C207 1.319(12)
F3 C207 1.341(12)
F3A C207 1.337(12)
F4 C208 1.351(11)
F4A C208 1.346(12)
F5 C208 1.331(11)
F5A C208 1.337(12)
F6 C208 1.354(11)
F6A C208 1.354(12)
F7 C215 1.347(11)
F7A C215 1.341(11)
F8 C215 1.328(11)
F8A C215 1.334(11)
F9 C215 1.328(11)
F9A C215 1.325(11)
F10 C216 1.351(11)
F10A C216 1.348(11)
F11 C216 1.350(11)
F11A C216 1.350(11)
F12 C216 1.337(11)
F12A C216 1.339(11)
F13 C223 1.302(11)
F13A C223 1.301(12)
F14 C223 1.328(11)
F14A C223 1.327(12)
F15 C223 1.304(11)
F15A C223 1.303(12)
F16 C224 1.321(11)
F16A C224 1.325(11)
F17 C224 1.333(11)
F17A C224 1.332(11)
F18 C224 1.320(11)
F18A C224 1.317(11)
F19 C231 1.30(2)
F20 C231 1.35(2)
F21 C231 1.32(2)
F22 C232 1.323(12)
F22A C232 1.324(12)
F23 C232 1.319(12)
F23A C232 1.317(12)
F24 C232 1.336(12)
F24A C232 1.335(12)
C201 C202 1.39(2)
C201 C206 1.40(2)
C201 B200 1.65(3)
C202 C203 1.43(2)
C203 C204 1.33(2)
C203 C207 1.47(3)
C204 C205 1.35(2)
C205 C206 1.43(2)
C205 C208 1.48(3)
C209 C210 1.37(2)
C209 C214 1.37(2)
C209 B200 1.64(3)
C210 C211 1.40(2)
C211 C212 1.39(2)
C211 C215 1.48(3)
C212 C213 1.35(2)
C213 C214 1.40(2)
C213 C216 1.49(2)
C217 C218 1.39(2)
C217 C222 1.39(2)
C217 B200 1.59(3)
C218 C219 1.40(2)
C219 C220 1.38(2)
C219 C223 1.52(3)
C220 C221 1.38(2)
C221 C222 1.39(2)
C221 C224 1.53(3)
C225 C226 1.42(2)
C225 C230 1.36(2)
C225 B200 1.63(3)
C226 C227 1.38(2)
C227 C228 1.38(2)
C227 C231 1.49(3)
C228 C229 1.32(2)
C229 C230 1.38(2)
C229 C232 1.52(3)

loop_
_exptl_oxdiff_crystal_face_indexfrac_h
_exptl_oxdiff_crystal_face_indexfrac_k
_exptl_oxdiff_crystal_face_indexfrac_l
_exptl_oxdiff_crystal_face_x
_exptl_oxdiff_crystal_face_y
_exptl_oxdiff_crystal_face_z
7.6001 -3.7575 1.6749 -0.9275 -0.3662 0.0755
-7.9587 2.7565 -1.9910 0.9297 0.3660 0.0412
-2.8673 -8.6725 -2.7894 -0.0087 -0.0021 1.0000
0.6865 0.4019 -12.0038 -0.3602 0.9181 -0.1656
2.8673 8.6725 2.7894 0.0087 0.0021 -1.0000
-0.5023 0.1699 12.2940 0.3639 -0.9260 0.1007
5.8260 -6.5163 0.5526 -0.8391 -0.3348 0.4288

loop_
_smtbx_masks_void_nr
_smtbx_masks_void_average_x
_smtbx_masks_void_average_y
_smtbx_masks_void_average_z
_smtbx_masks_void_volume
_smtbx_masks_void_count_electrons
1 0.000 0.000 0.500 278.9 89.9
2 -0.500 0.000 0.000 478.3 106.7
